data_2200517
loop_
_publ_author_name
'Breneman, Gary L.'
'Aubol, Sheryl L.'
'Parker, O. Jerry'

_publ_section_title
;
 Diisothiocyanato[di(2-pyridyl)methanediol]copper(II) bis(dimethyl
 sulfoxide), [Cu(NCS)~2~(dpydiol)]&#x00B7;2DMSO
;
_journal_issue 7
_journal_name_full 'Acta Crystallographica Section E'
_journal_page_first m288
_journal_page_last m290
_journal_paper_doi 10.1107/S1600536801008534
_journal_volume 57
_journal_year 2001
_chemical_formula_moiety 'C17 H16 Cu N4 O4 S4'
_chemical_formula_structural 'Cu(C11 H10 O2 N2)(N C S)2 2(C2 H6 S O)'
_chemical_formula_sum 'C17 H16 Cu N4 O4 S4'
_chemical_formula_weight 532.123
_space_group_IT_number 2
_symmetry_cell_setting triclinic
_symmetry_space_group_name_Hall '-P 1'
_symmetry_space_group_name_H-M 'P -1'
_atom_type_scat_source IntTabIV
_cell_angle_alpha 104.99(2)
_cell_angle_beta 93.03(3)
_cell_angle_gamma 103.46(2)
_cell_formula_units_Z 2
_cell_length_a 9.317(4)
_cell_length_b 10.713(5)
_cell_length_c 12.797(6)
_cell_measurement_reflns_used 25
_cell_measurement_temperature 295
_cell_measurement_theta_max 22.93
_cell_measurement_theta_min 20.03
_cell_volume 1191.2(10)
_computing_cell_refinement
;
CAD4 Version 5.0 (Schagen et al. 1989)
;
_computing_data_collection
;
CAD4 Version 5.0 (Schagen et al. 1989)
;
_computing_data_reduction 'MolEN (Fair, 1990)'
_computing_molecular_graphics SHELXTL/PC
_computing_publication_material SHELXTL/PC
_computing_structure_refinement 'SHELXL97 (Sheldrick, 1997)'
_computing_structure_solution 'SHELXTL/PC (Siemens, 1990)'
_diffrn_measured_fraction_theta_full .958
_diffrn_measured_fraction_theta_max .953
_diffrn_measurement_device 'Enraf Nonius CAD4 diffractometer'
_diffrn_measurement_method \q/2\q
_diffrn_radiation_type 'Mo K\a'
_diffrn_radiation_wavelength .71073
_diffrn_reflns_av_R_equivalents .0186
_diffrn_reflns_limit_h_max 10
_diffrn_reflns_limit_h_min -10
_diffrn_reflns_limit_k_max 11
_diffrn_reflns_limit_k_min -11
_diffrn_reflns_limit_l_max 14
_diffrn_reflns_limit_l_min 0
_diffrn_reflns_number 3354
_diffrn_reflns_theta_max 23.07
_diffrn_standards_decay_% 3.8
_diffrn_standards_interval_time 167
_diffrn_standards_number 1
_exptl_absorpt_coefficient_mu 1.30
_exptl_absorpt_correction_T_max .677
_exptl_absorpt_correction_T_min .613
_exptl_absorpt_correction_type psi-scan
_exptl_absorpt_process_details 'MolEN (Fair,1990)'
_exptl_crystal_colour green
_exptl_crystal_density_diffrn 1.484
_exptl_crystal_density_meas ?
_exptl_crystal_density_method 'not measured'
_exptl_crystal_description prism
_exptl_crystal_size_max .50
_exptl_crystal_size_mid .30
_exptl_crystal_size_min .30
_refine_diff_density_max 1.01
_refine_diff_density_min -.88
_refine_ls_extinction_method none
_refine_ls_goodness_of_fit_ref 1.069
_refine_ls_hydrogen_treatment mixed
_refine_ls_number_parameters 281
_refine_ls_number_reflns 3185
_refine_ls_R_factor_gt .0566
_refine_ls_shift/su_max .001
_refine_ls_structure_factor_coef Fsqd
_refine_ls_weighting_details 'w=1/(\s^2^(Fo^2^)+(0.1156P)^2^+0.9807) where P=(Fo^2^+2Fc^2^)/3'
_refine_ls_weighting_scheme calc
_refine_ls_wR_factor_ref .152
_reflns_number_gt 3090
_reflns_number_total 3185
_reflns_threshold_expression >2\s(I)
_cod_data_source_file om6029.cif
_cod_data_source_block I
_cod_depositor_comments
;
The following automatic conversions were performed:

'_exptl_absorpt_correction_type' value 'psi scan' changed to
'psi-scan' according to
/home/saulius/struct/CIF-dictionaries/cif_core.dic dictionary named
'cif_core.dic' version 2.4.1 from 2010-06-29.

Automatic conversion script
Id: cif_fix_values 1715 2011-07-08 13:25:40Z adriana 

The following automatic conversions were performed:

'_exptl_crystal_density_meas' value 'none' was changed to '?' - the
value is perceived as not measured.

Automatic conversion script
Id: cif_fix_values 3008 2015-01-20 13:52:24Z robertas 
;
_cod_original_cell_volume 1191.0(10)
_cod_database_code 2200517

loop_
_symmetry_equiv_pos_as_xyz
x,y,z
-x,-y,-z

loop_
_atom_site_label
_atom_site_fract_x
_atom_site_fract_y
_atom_site_fract_z
_atom_site_U_iso_or_equiv
_atom_site_adp_type
_atom_site_calc_flag
_atom_site_refinement_flags
_atom_site_occupancy
_atom_site_disorder_assembly
_atom_site_disorder_group
_atom_site_type_symbol
Cu .33274(5) .07023(4) .35941(4) .0421(3) Uani d . 1 . . Cu
S1 .00034(17) -.35298(12) .29304(14) .0762(5) Uani d . 1 . . S
S2 .71608(14) -.14112(14) .39346(12) .0638(4) Uani d . 1 . . S
S3 .15773(14) -.01354(14) -.08643(9) .0629(4) Uani d . 1 . . S
S4 .6755(3) .4085(2) -.00869(19) .0955(12) Uani d P .776(9) . . S
S5 .666(3) .297(3) -.033(2) .237(12) Uiso d P .224(9) . . S
O1 .3696(3) .1373(3) .1896(2) .0443(7) Uani d . 1 . . O
H1A .2991 .0944 .1390 .080 Uiso d R 1 . . H
O2 .3541(4) .3429(3) .1641(2) .0549(8) Uani d . 1 . . O
H2A .4283 .3383 .1288 .080 Uiso d R 1 . . H
O3 .1627(4) -.0071(3) .0331(3) .0611(8) Uani d . 1 . . O
O4 .5849(8) .3281(8) .0562(6) .149(3) Uani d . 1 . . O
N1 .1842(5) -.0984(4) .3291(4) .0682(12) Uani d . 1 . . N
N2 .4932(4) -.0160(4) .3672(3) .0532(9) Uani d . 1 . . N
N3 .4839(3) .2506(3) .3972(3) .0390(7) Uani d . 1 . . N
N4 .1747(3) .1673(3) .3417(3) .0391(7) Uani d . 1 . . N
C1 .1074(5) -.2046(4) .3143(4) .0502(11) Uani d . 1 . . C
C2 .5865(5) -.0671(4) .3789(3) .0428(9) Uani d . 1 . . C
C3 .5929(4) .2929(4) .4807(3) .0449(10) Uani d . 1 . . C
H3B .5995 .2367 .5274 .080 Uiso d R 1 . . H
C4 .6958(5) .4138(5) .5013(4) .0533(11) Uani d . 1 . . C
H4A .7739 .4417 .5609 .080 Uiso d R 1 . . H
C5 .6842(5) .4947(4) .4345(4) .0555(12) Uani d . 1 . . C
H5A .7535 .5805 .4483 .080 Uiso d R 1 . . H
C6 .5735(5) .4521(4) .3480(4) .0482(10) Uani d . 1 . . C
H6A .5641 .5072 .3008 .080 Uiso d R 1 . . H
C7 .4751(4) .3270(4) .3311(3) .0386(9) Uani d . 1 . . C
C8 .3503(4) .2665(4) .2369(3) .0401(9) Uani d . 1 . . C
C9 .2010(4) .2543(4) .2823(3) .0378(9) Uani d . 1 . . C
C10 .1027(5) .3270(4) .2667(4) .0482(10) Uani d . 1 . . C
H10A .1244 .3898 .2245 .080 Uiso d R 1 . . H
C11 -.0278(5) .3080(5) .3128(4) .0557(12) Uani d . 1 . . C
H11A -.0983 .3581 .3035 .080 Uiso d R 1 . . H
C12 -.0565(5) .2169(5) .3724(4) .0550(11) Uani d . 1 . . C
H12A -.1474 .2022 .4047 .080 Uiso d R 1 . . H
C13 .0464(5) .1476(4) .3854(4) .0484(10) Uani d . 1 . . C
H13A .0262 .0833 .4264 .080 Uiso d R 1 . . H
C14 .3400(7) -.0155(8) -.1191(6) .094(2) Uani d . 1 . . C
H14A .3591 -.0991 -.1169 .080 Uiso d R 1 . . H
H14B .3488 -.0048 -.1909 .080 Uiso d R 1 . . H
H14C .4109 .0564 -.0673 .080 Uiso d R 1 . . H
C15 .1555(7) .1467(6) -.0973(5) .0843(17) Uani d . 1 . . C
H15A .0612 .1638 -.0814 .080 Uiso d R 1 . . H
H15B .2333 .2125 -.0463 .080 Uiso d R 1 . . H
H15C .1711 .1513 -.1699 .080 Uiso d R 1 . . H
C16 .8390(13) .3523(14) -.0068(10) .165(4) Uani d . 1 . . C
C17 .6052(10) .3311(9) -.1486(6) .114(3) Uani d . 1 . . C

loop_
_atom_site_aniso_label
_atom_site_aniso_U_11
_atom_site_aniso_U_22
_atom_site_aniso_U_33
_atom_site_aniso_U_12
_atom_site_aniso_U_13
_atom_site_aniso_U_23
Cu .0380(4) .0253(3) .0602(4) .0022(2) .0016(2) .0130(2)
S1 .0754(9) .0335(7) .1101(11) -.0064(6) .0195(8) .0198(7)
S2 .0545(7) .0673(8) .0854(9) .0258(6) .0126(6) .0387(7)
S3 .0547(7) .0684(8) .0490(7) -.0037(6) .0023(5) .0058(6)
S4 .134(2) .0658(16) .0812(15) .0153(12) .0435(13) .0143(10)
O1 .0439(15) .0337(15) .0482(15) .0076(12) .0035(12) .0016(12)
O2 .0602(19) .0496(17) .0580(17) .0079(14) .0095(14) .0256(14)
O3 .0536(18) .063(2) .0529(18) -.0054(15) .0011(14) .0123(15)
O4 .151(5) .184(7) .146(5) .054(5) .102(5) .076(5)
N1 .060(2) .031(2) .106(4) .001(2) .004(2) .018(2)
N2 .058(2) .0382(19) .066(2) .0147(18) .0052(18) .0163(17)
N3 .0350(17) .0287(16) .0472(18) .0016(13) .0040(14) .0062(14)
N4 .0356(17) .0266(16) .0513(18) .0028(13) .0036(14) .0091(14)
C1 .048(2) .034(3) .070(3) .011(2) .010(2) .015(2)
C2 .047(2) .032(2) .049(2) .0041(19) .0078(18) .0160(17)
C3 .037(2) .039(2) .051(2) .0046(18) .0021(18) .0035(18)
C4 .040(2) .048(3) .057(3) .001(2) .0027(19) -.002(2)
C5 .042(2) .034(2) .073(3) -.0076(18) .010(2) -.001(2)
C6 .042(2) .031(2) .064(3) -.0007(18) .013(2) .0101(19)
C7 .038(2) .0259(19) .047(2) .0037(16) .0110(16) .0047(16)
C8 .043(2) .030(2) .044(2) .0033(16) .0045(17) .0103(16)
C9 .038(2) .0242(18) .043(2) .0003(15) -.0024(16) .0045(15)
C10 .048(2) .030(2) .061(3) .0056(18) -.0011(19) .0078(18)
C11 .044(2) .043(2) .077(3) .016(2) .002(2) .007(2)
C12 .038(2) .044(2) .074(3) .0055(19) .013(2) .005(2)
C13 .038(2) .042(2) .062(3) .0014(18) .0078(19) .0164(19)
C14 .072(4) .126(6) .090(4) .025(4) .031(3) .035(4)
C15 .080(4) .095(5) .083(4) .014(3) .010(3) .042(3)
C16 .127(8) .192(12) .167(10) .012(8) -.020(7) .069(9)
C17 .123(6) .110(6) .093(5) .000(5) .017(4) .025(4)

loop_
_geom_angle_atom_site_label_1
_geom_angle_atom_site_label_2
_geom_angle_atom_site_label_3
_geom_angle
_geom_angle_publ_flag
N1 Cu N2 91.77(17) yes
N1 Cu N4 91.24(16) yes
N2 Cu N4 174.98(14) yes
N1 Cu N3 177.36(16) yes
N2 Cu N3 89.71(15) yes
N4 Cu N3 87.43(13) yes
O1 Cu N1 110.00(10) yes
O1 Cu N2 100.90(10) yes
O1 Cu N3 71.70(10) yes
O1 Cu N4 74.30(10) yes
O3 S3 C15 107.2(3) no
O3 S3 C14 105.4(3) no
C15 S3 C14 99.1(3) no
S5 S4 O4 63.2(14) no
S5 S4 C17 67.7(14) no
O4 S4 C17 107.1(4) no
S5 S4 C16 60.8(15) no
O4 S4 C16 100.7(5) no
C17 S4 C16 98.6(5) no
S4 S5 O4 71.2(17) no
S4 S5 C16 80(2) no
O4 S5 C16 115(2) no
S4 S5 C17 74.6(16) no
O4 S5 C17 115.3(19) no
C16 S5 C17 110.3(18) no
C8 O1 H1A 109.4 no
C8 O2 H2A 109.5 no
S5 O4 S4 45.6(14) no
C1 N1 Cu 172.8(4) no
C2 N2 Cu 175.4(4) no
C7 N3 C3 119.4(3) no
C7 N3 Cu 116.6(3) no
C3 N3 Cu 123.9(3) no
C13 N4 C9 119.2(3) no
C13 N4 Cu 123.4(3) no
C9 N4 Cu 117.3(3) no
N1 C1 S1 179.8(5) no
N2 C2 S2 179.0(4) no
N3 C3 C4 122.1(4) no
N3 C3 H3B 119.0 no
C4 C3 H3B 118.9 no
C3 C4 C5 118.5(4) no
C3 C4 H4A 120.8 no
C5 C4 H4A 120.7 no
C6 C5 C4 120.1(4) no
C6 C5 H5A 119.9 no
C4 C5 H5A 120.0 no
C5 C6 C7 118.0(4) no
C5 C6 H6A 121.0 no
C7 C6 H6A 121.0 no
N3 C7 C6 121.9(4) no
N3 C7 C8 114.7(3) no
C6 C7 C8 123.4(4) no
O2 C8 O1 113.4(3) no
O2 C8 C7 112.9(3) no
O1 C8 C7 103.7(3) no
O2 C8 C9 108.0(3) no
O1 C8 C9 109.6(3) no
C7 C8 C9 109.1(3) no
N4 C9 C10 122.1(4) no
N4 C9 C8 113.8(3) no
C10 C9 C8 124.0(4) no
C9 C10 C11 118.6(4) no
C9 C10 H10A 120.8 no
C11 C10 H10A 120.6 no
C12 C11 C10 119.5(4) no
C12 C11 H11A 120.3 no
C10 C11 H11A 120.2 no
C13 C12 C11 119.2(4) no
C13 C12 H12A 120.4 no
C11 C12 H12A 120.4 no
N4 C13 C12 121.4(4) no
N4 C13 H13A 119.3 no
C12 C13 H13A 119.3 no
S3 C14 H14A 109.5 no
S3 C14 H14B 109.4 no
H14A C14 H14B 109.5 no
S3 C14 H14C 109.5 no
H14A C14 H14C 109.5 no
H14B C14 H14C 109.5 no
S3 C15 H15A 109.6 no
S3 C15 H15B 109.3 no
H15A C15 H15B 109.5 no
S3 C15 H15C 109.6 no
H15A C15 H15C 109.5 no
H15B C15 H15C 109.5 no
S5 C16 S4 39.2(13) no
S4 C17 S5 37.7(11) no

loop_
_geom_bond_atom_site_label_1
_geom_bond_atom_site_label_2
_geom_bond_site_symmetry_2
_geom_bond_distance
_geom_bond_publ_flag
Cu N1 . 1.935(4) yes
Cu N2 . 1.942(4) yes
Cu N4 . 2.025(3) yes
Cu N3 . 2.032(3) yes
Cu O1 . 2.477(3) yes
S1 C1 . 1.614(5) no
S2 C2 . 1.619(5) no
S3 O3 . 1.511(3) no
S3 C15 . 1.763(6) no
S3 C14 . 1.774(6) no
S4 S5 . 1.13(3) no
S4 O4 . 1.500(6) no
S4 C17 . 1.782(8) no
S4 C16 . 1.764(13) no
S5 O4 . 1.41(3) no
S5 C16 . 1.56(3) no
S5 C17 . 1.71(3) no
O1 C8 . 1.417(5) no
O1 H1A . .8500 no
O2 C8 . 1.387(5) no
O2 H2A . .8500 no
N1 C1 . 1.156(6) no
N2 C2 . 1.153(6) no
N3 C7 . 1.332(5) no
N3 C3 . 1.342(5) no
N4 C13 . 1.342(5) no
N4 C9 . 1.336(5) no
C3 C4 . 1.373(6) no
C3 H3B . .9600 no
C4 C5 . 1.382(7) no
C4 H4A . .9600 no
C5 C6 . 1.378(7) no
C5 H5A . .9600 no
C6 C7 . 1.393(6) no
C6 H6A . .9600 no
C7 C8 . 1.524(6) no
C8 C9 . 1.526(5) no
C9 C10 . 1.371(6) no
C10 C11 . 1.375(7) no
C10 H10A . .9600 no
C11 C12 . 1.375(7) no
C11 H11A . .9600 no
C12 C13 . 1.370(6) no
C12 H12A . .9600 no
C13 H13A . .9600 no
C14 H14A . .9600 no
C14 H14B . .9600 no
C14 H14C . .9600 no
C15 H15A . .9600 no
C15 H15B . .9600 no
C15 H15C . .9600 no
